data_7063035
loop_
_publ_author_name
'Holst, Devon P.'
'Dovijarski, Aleksa'
'Lough, Alan J.'
'Bender, Timothy P.'

_publ_section_title
;
 Triphenyl borates used to avoid the bay-position halogenation of boron
 subnaphthalocyanines; and for the subnaphthalocyanine, subphthalocyanine
 and hybrids formation
;
_journal_issue 12
_journal_name_full 'New Journal of Chemistry'
_journal_page_first 5127
_journal_page_last 5143
_journal_paper_doi 10.1039/D4NJ00115J
_journal_volume 48
_journal_year 2024
_chemical_formula_moiety 'C42 H18 B F5 N6 O'
_chemical_formula_sum 'C42 H18 B F5 N6 O'
_chemical_formula_weight 728.43
_chemical_name_systematic F5-BsubNc
_space_group_crystal_system triclinic
_space_group_IT_number 2
_space_group_name_Hall '-P 1'
_space_group_name_H-M_alt 'P -1'
_atom_sites_solution_hydrogens geom
_atom_sites_solution_primary direct
_audit_creation_method SHELXL-2018/3
_audit_update_record
;
2023-12-21 deposited with the CCDC.	2024-02-16 downloaded from the CCDC.
;
_cell_angle_alpha 91.155(2)
_cell_angle_beta 94.457(2)
_cell_angle_gamma 92.624(2)
_cell_formula_units_Z 2
_cell_length_a 8.2507(3)
_cell_length_b 14.9183(5)
_cell_length_c 16.3974(6)
_cell_measurement_reflns_used 4762
_cell_measurement_temperature 150(2)
_cell_measurement_theta_max 67.49
_cell_measurement_theta_min 2.70
_cell_volume 2009.51(12)
_computing_cell_refinement APEX3
_computing_data_collection 'APEX3 (Bruker, 2018)'
_computing_data_reduction 'SAINT (Bruker, 2014)'
_computing_molecular_graphics 'PLATON (Spek, 2009)'
_computing_publication_material 'SHELXTL (Sheldrick, 2008)'
_computing_structure_refinement 'SHELXL-2018/3 (Sheldrick, 2015b)'
_computing_structure_solution 'SHELXT 2014/5 (Sheldrick, 2015a)'
_diffrn_ambient_temperature 150(2)
_diffrn_measured_fraction_theta_full 0.998
_diffrn_measured_fraction_theta_max 0.993
_diffrn_measurement_device_type 'Bruker Kappa APEX-DUO CMOS PHOTON II'
_diffrn_measurement_method '\f and \w scans'
_diffrn_radiation_type CuK\a
_diffrn_radiation_wavelength 1.54178
_diffrn_reflns_av_R_equivalents 0.145
_diffrn_reflns_av_unetI/netI 0.0853
_diffrn_reflns_Laue_measured_fraction_full 0.998
_diffrn_reflns_Laue_measured_fraction_max 0.993
_diffrn_reflns_limit_h_max 9
_diffrn_reflns_limit_h_min -9
_diffrn_reflns_limit_k_max 17
_diffrn_reflns_limit_k_min -16
_diffrn_reflns_limit_l_max 19
_diffrn_reflns_limit_l_min 0
_diffrn_reflns_number 78098
_diffrn_reflns_point_group_measured_fraction_full 0.998
_diffrn_reflns_point_group_measured_fraction_max 0.993
_diffrn_reflns_theta_full 67.679
_diffrn_reflns_theta_max 68.486
_diffrn_reflns_theta_min 2.704
_diffrn_source 'Incoatec ImuS with multi-layer optics'
_exptl_absorpt_coefficient_mu 0.762
_exptl_absorpt_correction_T_max 0.7530
_exptl_absorpt_correction_T_min 0.3694
_exptl_absorpt_correction_type multi-scan
_exptl_absorpt_process_details 'TWINABS (Bruker, 2014)'
_exptl_crystal_colour purple
_exptl_crystal_density_diffrn 1.204
_exptl_crystal_description plate
_exptl_crystal_F_000 740
_exptl_crystal_recrystallization_method 'vapour diffusion'
_exptl_crystal_size_max 0.200
_exptl_crystal_size_mid 0.160
_exptl_crystal_size_min 0.030
_refine_diff_density_max 0.372
_refine_diff_density_min -0.382
_refine_diff_density_rms 0.083
_refine_ls_extinction_method none
_refine_ls_goodness_of_fit_ref 1.074
_refine_ls_hydrogen_treatment constr
_refine_ls_matrix_type full
_refine_ls_number_parameters 496
_refine_ls_number_reflns 7318
_refine_ls_number_restraints 0
_refine_ls_restrained_S_all 1.074
_refine_ls_R_factor_all 0.0958
_refine_ls_R_factor_gt 0.0769
_refine_ls_shift/su_max 0.007
_refine_ls_shift/su_mean 0.001
_refine_ls_structure_factor_coef Fsqd
_refine_ls_weighting_details 'w=1/[\s^2^(Fo^2^)+(0.1471P)^2^+0.2409P] where P=(Fo^2^+2Fc^2^)/3'
_refine_ls_weighting_scheme calc
_refine_ls_wR_factor_gt 0.2147
_refine_ls_wR_factor_ref 0.2292
_reflns_Friedel_coverage 0.000
_reflns_number_gt 5367
_reflns_number_total 7318
_reflns_threshold_expression 'I > 2\s(I)'
_cod_data_source_file d4nj00115j2.cif
_cod_data_source_block d20154_a_sq
_cod_depositor_comments 'Adding full bibliography for 7063035.cif.'
_cod_database_code 7063035
_shelx_shelxl_version_number 2018/3
_shelx_space_group_comment
; 
The symmetry employed for this shelxl refinement is uniquely defined 
by the following loop, which should always be used as a source of 
symmetry information in preference to the above space-group names. 
They are only intended as comments. 
;
_shelx_estimated_absorpt_t_min 0.862
_shelx_estimated_absorpt_t_max 0.977

loop_
_space_group_symop_operation_xyz
'x, y, z'
'-x, -y, -z'

loop_
_atom_site_label
_atom_site_type_symbol
_atom_site_fract_x
_atom_site_fract_y
_atom_site_fract_z
_atom_site_U_iso_or_equiv
_atom_site_adp_type
_atom_site_occupancy
_atom_site_site_symmetry_order
_atom_site_calc_flag
_atom_site_refinement_flags_posn
_atom_site_refinement_flags_adp
_atom_site_refinement_flags_occupancy
_atom_site_disorder_assembly
_atom_site_disorder_group
F1 F 0.5992(3) 0.25087(15) 0.08623(12) 0.0619(6) Uani 1 1 d . . . . .
F2 F 0.3241(3) 0.25948(17) -0.01042(14) 0.0777(7) Uani 1 1 d . . . . .
F3 F 0.0436(3) 0.17696(18) 0.03101(16) 0.0808(7) Uani 1 1 d . . . . .
F4 F 0.0430(2) 0.08394(16) 0.17265(14) 0.0656(6) Uani 1 1 d . . . . .
F5 F 0.3154(2) 0.08099(13) 0.27378(11) 0.0544(5) Uani 1 1 d . . . . .
O1 O 0.6033(2) 0.16110(12) 0.23359(12) 0.0352(4) Uani 1 1 d . . . . .
N1 N 0.7898(3) 0.20034(14) 0.35080(14) 0.0315(5) Uani 1 1 d . . . . .
N2 N 1.0330(3) 0.24295(15) 0.28958(14) 0.0327(5) Uani 1 1 d . . . . .
N3 N 0.7803(3) 0.30220(14) 0.24326(14) 0.0321(5) Uani 1 1 d . . . . .
N4 N 0.5871(3) 0.41548(15) 0.24204(15) 0.0369(5) Uani 1 1 d . . . . .
N5 N 0.5610(3) 0.28916(15) 0.32780(14) 0.0325(5) Uani 1 1 d . . . . .
N6 N 0.6042(3) 0.21380(16) 0.45377(15) 0.0373(6) Uani 1 1 d . . . . .
C1 C 0.7406(3) 0.18250(18) 0.42662(17) 0.0325(6) Uani 1 1 d . . . . .
C2 C 0.8814(3) 0.14742(18) 0.47244(18) 0.0348(6) Uani 1 1 d . . . . .
C3 C 0.9009(4) 0.11195(18) 0.54875(18) 0.0379(6) Uani 1 1 d . . . . .
H3A H 0.810956 0.104984 0.581268 0.045 Uiso 1 1 calc R U . . .
C4 C 1.0562(4) 0.08593(18) 0.57836(18) 0.0375(6) Uani 1 1 d . . . . .
C5 C 1.0836(4) 0.04406(19) 0.65542(19) 0.0437(7) Uani 1 1 d . . . . .
H5A H 0.994952 0.033751 0.688216 0.052 Uiso 1 1 calc R U . . .
C6 C 1.2329(4) 0.0188(2) 0.68269(19) 0.0472(8) Uani 1 1 d . . . . .
H6A H 1.247471 -0.009316 0.734036 0.057 Uiso 1 1 calc R U . . .
C7 C 1.3678(4) 0.0338(2) 0.6356(2) 0.0478(8) Uani 1 1 d . . . . .
H7A H 1.472296 0.016115 0.655834 0.057 Uiso 1 1 calc R U . . .
C8 C 1.3487(4) 0.0733(2) 0.5615(2) 0.0432(7) Uani 1 1 d . . . . .
H8A H 1.440228 0.083380 0.530593 0.052 Uiso 1 1 calc R U . . .
C9 C 1.1923(3) 0.09963(17) 0.53007(18) 0.0360(6) Uani 1 1 d . . . . .
C10 C 1.1706(3) 0.13720(18) 0.45220(18) 0.0368(6) Uani 1 1 d . . . . .
H10A H 1.260893 0.147487 0.420444 0.044 Uiso 1 1 calc R U . . .
C11 C 1.0167(3) 0.15893(18) 0.42249(17) 0.0334(6) Uani 1 1 d . . . . .
C12 C 0.9543(3) 0.19856(17) 0.34678(17) 0.0323(6) Uani 1 1 d . . . . .
C13 C 0.9444(3) 0.29738(18) 0.24093(17) 0.0337(6) Uani 1 1 d . . . . .
C14 C 0.9973(3) 0.37377(18) 0.19354(17) 0.0344(6) Uani 1 1 d . . . . .
C15 C 1.1465(3) 0.40109(19) 0.16853(17) 0.0368(6) Uani 1 1 d . . . . .
H15A H 1.239379 0.367121 0.181251 0.044 Uiso 1 1 calc R U . . .
C16 C 1.1594(4) 0.4805(2) 0.12362(17) 0.0389(7) Uani 1 1 d . . . . .
C17 C 1.3097(4) 0.5113(2) 0.09451(19) 0.0454(7) Uani 1 1 d . . . . .
H17A H 1.404046 0.478021 0.105719 0.054 Uiso 1 1 calc R U . . .
C18 C 1.3203(4) 0.5876(2) 0.0509(2) 0.0497(8) Uani 1 1 d . . . . .
H18A H 1.421661 0.606648 0.031645 0.060 Uiso 1 1 calc R U . . .
C19 C 1.1826(4) 0.6390(2) 0.03388(19) 0.0479(8) Uani 1 1 d . . . . .
H19A H 1.191689 0.692249 0.003482 0.058 Uiso 1 1 calc R U . . .
C20 C 1.0371(4) 0.6121(2) 0.06098(18) 0.0432(7) Uani 1 1 d . . . . .
H20A H 0.944923 0.646748 0.048595 0.052 Uiso 1 1 calc R U . . .
C21 C 1.0199(4) 0.53342(19) 0.10744(17) 0.0381(6) Uani 1 1 d . . . . .
C22 C 0.8688(4) 0.50568(19) 0.13641(18) 0.0378(6) Uani 1 1 d . . . . .
H22A H 0.776679 0.541134 0.127356 0.045 Uiso 1 1 calc R U . . .
C23 C 0.8574(3) 0.42723(19) 0.17758(17) 0.0353(6) Uani 1 1 d . . . . .
C24 C 0.7237(3) 0.38339(18) 0.21699(18) 0.0353(6) Uani 1 1 d . . . . .
C25 C 0.5162(3) 0.37202(18) 0.30187(18) 0.0360(6) Uani 1 1 d . . . . .
C26 C 0.4184(3) 0.40676(19) 0.36454(19) 0.0395(7) Uani 1 1 d . . . . .
C27 C 0.3442(3) 0.4883(2) 0.3729(2) 0.0450(7) Uani 1 1 d . . . . .
H27A H 0.340959 0.529971 0.329762 0.054 Uiso 1 1 calc R U . . .
C28 C 0.2743(4) 0.5076(2) 0.4463(2) 0.0502(8) Uani 1 1 d . . . . .
C29 C 0.1957(4) 0.5893(2) 0.4579(3) 0.0597(10) Uani 1 1 d . . . . .
H29A H 0.192508 0.632278 0.415936 0.072 Uiso 1 1 calc R U . . .
C30 C 0.1252(4) 0.6064(3) 0.5284(3) 0.0662(11) Uani 1 1 d . . . . .
H30A H 0.070351 0.660491 0.534310 0.079 Uiso 1 1 calc R U . . .
C31 C 0.1319(4) 0.5456(3) 0.5923(3) 0.0670(11) Uani 1 1 d . . . . .
H31A H 0.081334 0.558732 0.641016 0.080 Uiso 1 1 calc R U . . .
C32 C 0.2106(4) 0.4678(3) 0.5853(2) 0.0588(9) Uani 1 1 d . . . . .
H32A H 0.217801 0.427941 0.629769 0.071 Uiso 1 1 calc R U . . .
C33 C 0.2818(4) 0.4460(2) 0.5118(2) 0.0493(8) Uani 1 1 d . . . . .
C34 C 0.3588(4) 0.3640(2) 0.5028(2) 0.0456(7) Uani 1 1 d . . . . .
H34A H 0.365255 0.322877 0.546211 0.055 Uiso 1 1 calc R U . . .
C35 C 0.4243(3) 0.34474(19) 0.43001(19) 0.0377(6) Uani 1 1 d . . . . .
C36 C 0.5251(3) 0.27296(19) 0.40642(18) 0.0355(6) Uani 1 1 d . . . . .
C37 C 0.4655(4) 0.16786(19) 0.18430(18) 0.0384(6) Uani 1 1 d . . . . .
C38 C 0.4616(4) 0.2122(2) 0.1103(2) 0.0471(8) Uani 1 1 d . . . . .
C39 C 0.3215(5) 0.2158(2) 0.0596(2) 0.0528(8) Uani 1 1 d . . . . .
C40 C 0.1801(4) 0.1732(2) 0.0808(2) 0.0546(9) Uani 1 1 d . . . . .
C41 C 0.1805(4) 0.1276(2) 0.1527(2) 0.0489(8) Uani 1 1 d . . . . .
C42 C 0.3187(4) 0.1260(2) 0.20317(18) 0.0420(7) Uani 1 1 d . . . . .
B1 B 0.6775(4) 0.2345(2) 0.2845(2) 0.0330(7) Uani 1 1 d . . . . .

loop_
_atom_site_aniso_label
_atom_site_aniso_U_11
_atom_site_aniso_U_22
_atom_site_aniso_U_33
_atom_site_aniso_U_23
_atom_site_aniso_U_13
_atom_site_aniso_U_12
F1 0.0619(13) 0.0725(13) 0.0511(11) 0.0165(10) 0.0104(9) -0.0157(10)
F2 0.0884(17) 0.0853(16) 0.0572(13) 0.0325(12) -0.0090(11) -0.0083(13)
F3 0.0634(14) 0.0939(18) 0.0808(16) 0.0181(14) -0.0255(12) 0.0029(12)
F4 0.0439(11) 0.0790(14) 0.0730(14) 0.0080(11) 0.0049(10) -0.0116(10)
F5 0.0570(11) 0.0577(11) 0.0490(11) 0.0179(9) 0.0064(9) -0.0047(9)
O1 0.0335(10) 0.0321(10) 0.0401(10) 0.0028(8) 0.0006(8) 0.0047(8)
N1 0.0305(11) 0.0273(11) 0.0370(12) 0.0082(9) 0.0044(9) -0.0004(9)
N2 0.0320(12) 0.0310(11) 0.0363(12) 0.0087(10) 0.0059(9) 0.0041(9)
N3 0.0323(12) 0.0286(11) 0.0361(12) 0.0095(9) 0.0034(9) 0.0028(9)
N4 0.0306(12) 0.0324(12) 0.0475(14) 0.0079(10) -0.0011(10) 0.0019(9)
N5 0.0275(11) 0.0300(11) 0.0398(12) 0.0052(10) 0.0029(9) -0.0017(9)
N6 0.0311(12) 0.0386(13) 0.0430(13) 0.0084(11) 0.0071(10) -0.0009(10)
C1 0.0290(13) 0.0310(13) 0.0376(14) 0.0044(11) 0.0056(11) -0.0052(10)
C2 0.0334(14) 0.0298(13) 0.0417(15) 0.0098(12) 0.0055(12) -0.0015(11)
C3 0.0427(16) 0.0330(14) 0.0383(15) 0.0095(12) 0.0055(12) -0.0024(12)
C4 0.0467(16) 0.0254(13) 0.0396(15) 0.0063(11) 0.0002(13) -0.0042(11)
C5 0.0567(19) 0.0330(15) 0.0411(16) 0.0097(13) 0.0027(14) -0.0014(13)
C6 0.067(2) 0.0316(15) 0.0405(16) 0.0072(13) -0.0093(15) -0.0022(14)
C7 0.0500(18) 0.0368(16) 0.0547(19) 0.0101(14) -0.0110(15) 0.0028(13)
C8 0.0409(16) 0.0363(15) 0.0516(18) 0.0108(14) -0.0019(13) -0.0001(12)
C9 0.0373(15) 0.0258(13) 0.0446(16) 0.0090(12) 0.0004(12) -0.0009(11)
C10 0.0339(14) 0.0299(13) 0.0470(16) 0.0102(12) 0.0034(12) 0.0001(11)
C11 0.0346(14) 0.0297(13) 0.0365(14) 0.0071(11) 0.0047(11) 0.0013(11)
C12 0.0323(14) 0.0264(13) 0.0393(15) 0.0081(11) 0.0068(11) 0.0018(10)
C13 0.0356(14) 0.0331(14) 0.0333(14) 0.0070(11) 0.0044(11) 0.0045(11)
C14 0.0349(14) 0.0342(14) 0.0345(14) 0.0081(12) 0.0036(11) 0.0016(11)
C15 0.0352(15) 0.0396(15) 0.0361(14) 0.0106(12) 0.0025(11) 0.0026(12)
C16 0.0412(16) 0.0404(15) 0.0348(15) 0.0100(12) 0.0028(12) -0.0028(12)
C17 0.0390(16) 0.0539(18) 0.0434(17) 0.0146(14) 0.0060(13) -0.0053(14)
C18 0.0479(18) 0.0534(19) 0.0484(18) 0.0155(15) 0.0092(14) -0.0060(15)
C19 0.063(2) 0.0407(17) 0.0401(16) 0.0131(14) 0.0084(15) -0.0055(15)
C20 0.0508(18) 0.0398(16) 0.0395(16) 0.0113(13) 0.0046(13) 0.0005(13)
C21 0.0444(16) 0.0351(15) 0.0343(14) 0.0058(12) 0.0018(12) -0.0010(12)
C22 0.0388(15) 0.0346(14) 0.0405(15) 0.0108(12) 0.0018(12) 0.0047(12)
C23 0.0338(14) 0.0358(14) 0.0364(14) 0.0081(12) 0.0016(11) 0.0029(11)
C24 0.0317(14) 0.0309(13) 0.0429(15) 0.0080(12) -0.0028(11) 0.0024(11)
C25 0.0280(13) 0.0327(14) 0.0472(16) 0.0074(12) 0.0002(11) 0.0019(11)
C26 0.0290(14) 0.0378(15) 0.0516(17) 0.0015(13) 0.0024(12) 0.0003(11)
C27 0.0304(14) 0.0384(16) 0.065(2) -0.0043(14) -0.0015(13) 0.0023(12)
C28 0.0253(14) 0.0502(18) 0.074(2) -0.0142(17) 0.0006(14) 0.0004(12)
C29 0.0337(17) 0.0491(19) 0.095(3) -0.0182(19) 0.0035(17) 0.0004(14)
C30 0.0367(18) 0.056(2) 0.104(3) -0.038(2) 0.0038(19) -0.0020(15)
C31 0.0329(17) 0.080(3) 0.085(3) -0.041(2) 0.0050(17) -0.0089(17)
C32 0.0348(17) 0.076(2) 0.064(2) -0.0262(19) 0.0051(15) -0.0020(16)
C33 0.0264(14) 0.0554(19) 0.065(2) -0.0149(16) 0.0039(13) -0.0037(13)
C34 0.0323(15) 0.0538(18) 0.0509(18) -0.0014(15) 0.0061(13) 0.0015(13)
C35 0.0249(13) 0.0368(15) 0.0514(17) 0.0027(13) 0.0040(12) -0.0019(11)
C36 0.0281(13) 0.0361(14) 0.0423(15) 0.0037(12) 0.0052(11) -0.0026(11)
C37 0.0402(16) 0.0363(15) 0.0389(15) 0.0012(12) 0.0033(12) 0.0032(12)
C38 0.0469(18) 0.0452(17) 0.0503(18) 0.0087(14) 0.0109(14) -0.0030(14)
C39 0.064(2) 0.0533(19) 0.0401(17) 0.0112(15) -0.0021(15) 0.0026(16)
C40 0.0486(19) 0.057(2) 0.057(2) 0.0065(17) -0.0093(15) 0.0052(16)
C41 0.0386(17) 0.0549(19) 0.0536(19) 0.0046(15) 0.0060(14) -0.0002(14)
C42 0.0482(17) 0.0387(15) 0.0401(16) 0.0076(13) 0.0074(13) 0.0031(13)
B1 0.0311(15) 0.0290(15) 0.0394(17) 0.0088(13) 0.0038(13) 0.0013(12)

loop_
_atom_type_symbol
_atom_type_description
_atom_type_scat_dispersion_real
_atom_type_scat_dispersion_imag
_atom_type_scat_source
C C 0.0181 0.0091 'International Tables Vol C Tables 4.2.6.8 and 6.1.1.4'
H H 0.0000 0.0000 'International Tables Vol C Tables 4.2.6.8 and 6.1.1.4'
B B 0.0090 0.0039 'International Tables Vol C Tables 4.2.6.8 and 6.1.1.4'
N N 0.0311 0.0180 'International Tables Vol C Tables 4.2.6.8 and 6.1.1.4'
O O 0.0492 0.0322 'International Tables Vol C Tables 4.2.6.8 and 6.1.1.4'
F F 0.0727 0.0534 'International Tables Vol C Tables 4.2.6.8 and 6.1.1.4'

loop_
_geom_angle_atom_site_label_1
_geom_angle_atom_site_label_2
_geom_angle_atom_site_label_3
_geom_angle
_geom_angle_site_symmetry_1
_geom_angle_site_symmetry_3
_geom_angle_publ_flag
C37 O1 B1 123.4(2) . . ?
C12 N1 C1 113.5(2) . . ?
C12 N1 B1 123.6(2) . . ?
C1 N1 B1 122.0(2) . . ?
C12 N2 C13 116.8(2) . . ?
C13 N3 C24 113.0(2) . . ?
C13 N3 B1 123.2(2) . . ?
C24 N3 B1 122.9(2) . . ?
C24 N4 C25 117.6(2) . . ?
C36 N5 C25 112.9(2) . . ?
C36 N5 B1 122.3(2) . . ?
C25 N5 B1 122.6(2) . . ?
C1 N6 C36 116.8(2) . . ?
N6 C1 N1 122.9(2) . . ?
N6 C1 C2 129.6(3) . . ?
N1 C1 C2 105.6(2) . . ?
C3 C2 C11 121.2(3) . . ?
C3 C2 C1 132.0(3) . . ?
C11 C2 C1 106.8(2) . . ?
C2 C3 C4 119.1(3) . . ?
C2 C3 H3A 120.5 . . ?
C4 C3 H3A 120.5 . . ?
C3 C4 C5 122.1(3) . . ?
C3 C4 C9 120.1(3) . . ?
C5 C4 C9 117.8(3) . . ?
C6 C5 C4 121.4(3) . . ?
C6 C5 H5A 119.3 . . ?
C4 C5 H5A 119.3 . . ?
C5 C6 C7 120.7(3) . . ?
C5 C6 H6A 119.6 . . ?
C7 C6 H6A 119.6 . . ?
C8 C7 C6 120.4(3) . . ?
C8 C7 H7A 119.8 . . ?
C6 C7 H7A 119.8 . . ?
C7 C8 C9 120.5(3) . . ?
C7 C8 H8A 119.8 . . ?
C9 C8 H8A 119.8 . . ?
C10 C9 C8 120.8(3) . . ?
C10 C9 C4 120.1(3) . . ?
C8 C9 C4 119.1(3) . . ?
C11 C10 C9 119.2(3) . . ?
C11 C10 H10A 120.4 . . ?
C9 C10 H10A 120.4 . . ?
C10 C11 C2 120.2(2) . . ?
C10 C11 C12 132.9(3) . . ?
C2 C11 C12 106.8(2) . . ?
N2 C12 N1 122.4(2) . . ?
N2 C12 C11 130.4(3) . . ?
N1 C12 C11 105.8(2) . . ?
N2 C13 N3 122.6(2) . . ?
N2 C13 C14 129.8(3) . . ?
N3 C13 C14 106.1(2) . . ?
C15 C14 C23 120.8(2) . . ?
C15 C14 C13 132.3(3) . . ?
C23 C14 C13 106.8(2) . . ?
C14 C15 C16 118.9(3) . . ?
C14 C15 H15A 120.6 . . ?
C16 C15 H15A 120.6 . . ?
C15 C16 C17 121.5(3) . . ?
C15 C16 C21 120.3(3) . . ?
C17 C16 C21 118.2(3) . . ?
C18 C17 C16 121.0(3) . . ?
C18 C17 H17A 119.5 . . ?
C16 C17 H17A 119.5 . . ?
C17 C18 C19 120.8(3) . . ?
C17 C18 H18A 119.6 . . ?
C19 C18 H18A 119.6 . . ?
C20 C19 C18 120.0(3) . . ?
C20 C19 H19A 120.0 . . ?
C18 C19 H19A 120.0 . . ?
C19 C20 C21 121.4(3) . . ?
C19 C20 H20A 119.3 . . ?
C21 C20 H20A 119.3 . . ?
C22 C21 C20 121.6(3) . . ?
C22 C21 C16 119.8(2) . . ?
C20 C21 C16 118.6(3) . . ?
C23 C22 C21 119.1(3) . . ?
C23 C22 H22A 120.5 . . ?
C21 C22 H22A 120.5 . . ?
C22 C23 C14 121.1(3) . . ?
C22 C23 C24 131.9(3) . . ?
C14 C23 C24 106.9(2) . . ?
N4 C24 N3 121.8(2) . . ?
N4 C24 C23 131.0(2) . . ?
N3 C24 C23 105.6(2) . . ?
N4 C25 N5 122.9(3) . . ?
N4 C25 C26 129.5(3) . . ?
N5 C25 C26 105.6(2) . . ?
C27 C26 C35 120.4(3) . . ?
C27 C26 C25 131.8(3) . . ?
C35 C26 C25 107.3(2) . . ?
C26 C27 C28 118.7(3) . . ?
C26 C27 H27A 120.7 . . ?
C28 C27 H27A 120.7 . . ?
C27 C28 C29 121.1(4) . . ?
C27 C28 C33 120.8(3) . . ?
C29 C28 C33 118.1(3) . . ?
C30 C29 C28 120.7(4) . . ?
C30 C29 H29A 119.7 . . ?
C28 C29 H29A 119.7 . . ?
C29 C30 C31 121.1(4) . . ?
C29 C30 H30A 119.5 . . ?
C31 C30 H30A 119.5 . . ?
C32 C31 C30 120.5(4) . . ?
C32 C31 H31A 119.8 . . ?
C30 C31 H31A 119.8 . . ?
C31 C32 C33 120.3(4) . . ?
C31 C32 H32A 119.8 . . ?
C33 C32 H32A 119.8 . . ?
C34 C33 C32 120.8(4) . . ?
C34 C33 C28 119.9(3) . . ?
C32 C33 C28 119.3(3) . . ?
C35 C34 C33 119.1(3) . . ?
C35 C34 H34A 120.5 . . ?
C33 C34 H34A 120.5 . . ?
C34 C35 C26 121.2(3) . . ?
C34 C35 C36 131.4(3) . . ?
C26 C35 C36 106.9(2) . . ?
N6 C36 N5 122.7(3) . . ?
N6 C36 C35 129.2(3) . . ?
N5 C36 C35 106.3(2) . . ?
O1 C37 C38 122.9(3) . . ?
O1 C37 C42 121.2(2) . . ?
C38 C37 C42 115.8(3) . . ?
F1 C38 C39 118.5(3) . . ?
F1 C38 C37 119.4(3) . . ?
C39 C38 C37 122.1(3) . . ?
F2 C39 C38 119.8(3) . . ?
F2 C39 C40 120.4(3) . . ?
C38 C39 C40 119.8(3) . . ?
F3 C40 C41 121.0(3) . . ?
F3 C40 C39 119.5(3) . . ?
C41 C40 C39 119.5(3) . . ?
F4 C41 C42 120.1(3) . . ?
F4 C41 C40 119.6(3) . . ?
C42 C41 C40 120.3(3) . . ?
F5 C42 C41 119.0(3) . . ?
F5 C42 C37 118.5(3) . . ?
C41 C42 C37 122.4(3) . . ?
O1 B1 N1 110.6(2) . . ?
O1 B1 N3 116.5(2) . . ?
N1 B1 N3 104.0(2) . . ?
O1 B1 N5 115.2(2) . . ?
N1 B1 N5 104.9(2) . . ?
N3 B1 N5 104.4(2) . . ?

loop_
_geom_bond_atom_site_label_1
_geom_bond_atom_site_label_2
_geom_bond_distance
_geom_bond_site_symmetry_2
_geom_bond_publ_flag
F1 C38 1.340(4) . ?
F2 C39 1.333(4) . ?
F3 C40 1.343(4) . ?
F4 C41 1.348(4) . ?
F5 C42 1.351(3) . ?
O1 C37 1.352(3) . ?
O1 B1 1.447(4) . ?
N1 C12 1.365(3) . ?
N1 C1 1.365(3) . ?
N1 B1 1.486(4) . ?
N2 C12 1.349(3) . ?
N2 C13 1.349(3) . ?
N3 C13 1.362(4) . ?
N3 C24 1.383(3) . ?
N3 B1 1.496(4) . ?
N4 C24 1.335(4) . ?
N4 C25 1.343(4) . ?
N5 C36 1.369(4) . ?
N5 C25 1.373(3) . ?
N5 B1 1.499(4) . ?
N6 C1 1.342(4) . ?
N6 C36 1.345(4) . ?
C1 C2 1.457(4) . ?
C2 C3 1.369(4) . ?
C2 C11 1.441(4) . ?
C3 C4 1.409(4) . ?
C3 H3A 0.9500 . ?
C4 C5 1.428(4) . ?
C4 C9 1.433(4) . ?
C5 C6 1.350(5) . ?
C5 H5A 0.9500 . ?
C6 C7 1.415(5) . ?
C6 H6A 0.9500 . ?
C7 C8 1.362(4) . ?
C7 H7A 0.9500 . ?
C8 C9 1.427(4) . ?
C8 H8A 0.9500 . ?
C9 C10 1.407(4) . ?
C10 C11 1.379(4) . ?
C10 H10A 0.9500 . ?
C11 C12 1.454(4) . ?
C13 C14 1.462(4) . ?
C14 C15 1.374(4) . ?
C14 C23 1.443(4) . ?
C15 C16 1.412(4) . ?
C15 H15A 0.9500 . ?
C16 C17 1.424(4) . ?
C16 C21 1.436(4) . ?
C17 C18 1.360(4) . ?
C17 H17A 0.9500 . ?
C18 C19 1.413(5) . ?
C18 H18A 0.9500 . ?
C19 C20 1.358(4) . ?
C19 H19A 0.9500 . ?
C20 C21 1.420(4) . ?
C20 H20A 0.9500 . ?
C21 C22 1.415(4) . ?
C22 C23 1.366(4) . ?
C22 H22A 0.9500 . ?
C23 C24 1.458(4) . ?
C25 C26 1.457(4) . ?
C26 C27 1.396(4) . ?
C26 C35 1.431(4) . ?
C27 C28 1.405(5) . ?
C27 H27A 0.9500 . ?
C28 C29 1.422(5) . ?
C28 C33 1.428(5) . ?
C29 C30 1.358(6) . ?
C29 H29A 0.9500 . ?
C30 C31 1.400(6) . ?
C30 H30A 0.9500 . ?
C31 C32 1.364(6) . ?
C31 H31A 0.9500 . ?
C32 C33 1.419(5) . ?
C32 H32A 0.9500 . ?
C33 C34 1.413(5) . ?
C34 C35 1.378(4) . ?
C34 H34A 0.9500 . ?
C35 C36 1.450(4) . ?
C37 C38 1.393(4) . ?
C37 C42 1.396(4) . ?
C38 C39 1.373(5) . ?
C39 C40 1.376(5) . ?
C40 C41 1.371(5) . ?
C41 C42 1.358(5) . ?

loop_
_geom_torsion_atom_site_label_1
_geom_torsion_atom_site_label_2
_geom_torsion_atom_site_label_3
_geom_torsion_atom_site_label_4
_geom_torsion
_geom_torsion_site_symmetry_1
_geom_torsion_site_symmetry_2
_geom_torsion_site_symmetry_3
_geom_torsion_site_symmetry_4
_geom_torsion_publ_flag
C36 N6 C1 N1 -7.4(4) . . . . ?
C36 N6 C1 C2 154.4(3) . . . . ?
C12 N1 C1 N6 152.8(3) . . . . ?
B1 N1 C1 N6 -16.7(4) . . . . ?
C12 N1 C1 C2 -12.7(3) . . . . ?
B1 N1 C1 C2 177.8(2) . . . . ?
N6 C1 C2 C3 21.7(5) . . . . ?
N1 C1 C2 C3 -174.1(3) . . . . ?
N6 C1 C2 C11 -156.1(3) . . . . ?
N1 C1 C2 C11 8.1(3) . . . . ?
C11 C2 C3 C4 -0.4(4) . . . . ?
C1 C2 C3 C4 -177.8(3) . . . . ?
C2 C3 C4 C5 -176.6(3) . . . . ?
C2 C3 C4 C9 2.2(4) . . . . ?
C3 C4 C5 C6 179.4(3) . . . . ?
C9 C4 C5 C6 0.6(4) . . . . ?
C4 C5 C6 C7 0.5(5) . . . . ?
C5 C6 C7 C8 -0.6(5) . . . . ?
C6 C7 C8 C9 -0.4(5) . . . . ?
C7 C8 C9 C10 -177.4(3) . . . . ?
C7 C8 C9 C4 1.5(5) . . . . ?
C3 C4 C9 C10 -1.5(4) . . . . ?
C5 C4 C9 C10 177.4(3) . . . . ?
C3 C4 C9 C8 179.6(3) . . . . ?
C5 C4 C9 C8 -1.6(4) . . . . ?
C8 C9 C10 C11 177.7(3) . . . . ?
C4 C9 C10 C11 -1.2(4) . . . . ?
C9 C10 C11 C2 3.1(4) . . . . ?
C9 C10 C11 C12 179.3(3) . . . . ?
C3 C2 C11 C10 -2.4(4) . . . . ?
C1 C2 C11 C10 175.7(3) . . . . ?
C3 C2 C11 C12 -179.4(3) . . . . ?
C1 C2 C11 C12 -1.4(3) . . . . ?
C13 N2 C12 N1 6.6(4) . . . . ?
C13 N2 C12 C11 -158.4(3) . . . . ?
C1 N1 C12 N2 -156.4(3) . . . . ?
B1 N1 C12 N2 12.9(4) . . . . ?
C1 N1 C12 C11 11.9(3) . . . . ?
B1 N1 C12 C11 -178.8(2) . . . . ?
C10 C11 C12 N2 -15.5(5) . . . . ?
C2 C11 C12 N2 161.1(3) . . . . ?
C10 C11 C12 N1 177.6(3) . . . . ?
C2 C11 C12 N1 -5.9(3) . . . . ?
C12 N2 C13 N3 -5.8(4) . . . . ?
C12 N2 C13 C14 157.9(3) . . . . ?
C24 N3 C13 N2 154.6(3) . . . . ?
B1 N3 C13 N2 -14.5(4) . . . . ?
C24 N3 C13 C14 -12.5(3) . . . . ?
B1 N3 C13 C14 178.5(3) . . . . ?
N2 C13 C14 C15 17.2(5) . . . . ?
N3 C13 C14 C15 -177.0(3) . . . . ?
N2 C13 C14 C23 -159.4(3) . . . . ?
N3 C13 C14 C23 6.5(3) . . . . ?
C23 C14 C15 C16 -2.8(4) . . . . ?
C13 C14 C15 C16 -178.9(3) . . . . ?
C14 C15 C16 C17 -178.7(3) . . . . ?
C14 C15 C16 C21 2.5(4) . . . . ?
C15 C16 C17 C18 179.6(3) . . . . ?
C21 C16 C17 C18 -1.5(5) . . . . ?
C16 C17 C18 C19 0.6(5) . . . . ?
C17 C18 C19 C20 -0.2(5) . . . . ?
C18 C19 C20 C21 0.8(5) . . . . ?
C19 C20 C21 C22 179.4(3) . . . . ?
C19 C20 C21 C16 -1.7(5) . . . . ?
C15 C16 C21 C22 -0.2(4) . . . . ?
C17 C16 C21 C22 -179.1(3) . . . . ?
C15 C16 C21 C20 -179.1(3) . . . . ?
C17 C16 C21 C20 2.1(4) . . . . ?
C20 C21 C22 C23 177.0(3) . . . . ?
C16 C21 C22 C23 -1.8(4) . . . . ?
C21 C22 C23 C14 1.5(4) . . . . ?
C21 C22 C23 C24 177.2(3) . . . . ?
C15 C14 C23 C22 0.8(5) . . . . ?
C13 C14 C23 C22 177.8(3) . . . . ?
C15 C14 C23 C24 -175.8(3) . . . . ?
C13 C14 C23 C24 1.2(3) . . . . ?
C25 N4 C24 N3 8.2(4) . . . . ?
C25 N4 C24 C23 -155.6(3) . . . . ?
C13 N3 C24 N4 -154.2(3) . . . . ?
B1 N3 C24 N4 14.9(4) . . . . ?
C13 N3 C24 C23 13.2(3) . . . . ?
B1 N3 C24 C23 -177.7(3) . . . . ?
C22 C23 C24 N4 -18.6(5) . . . . ?
C14 C23 C24 N4 157.5(3) . . . . ?
C22 C23 C24 N3 175.6(3) . . . . ?
C14 C23 C24 N3 -8.3(3) . . . . ?
C24 N4 C25 N5 -11.5(4) . . . . ?
C24 N4 C25 C26 150.1(3) . . . . ?
C36 N5 C25 N4 155.4(3) . . . . ?
B1 N5 C25 N4 -8.3(4) . . . . ?
C36 N5 C25 C26 -10.0(3) . . . . ?
B1 N5 C25 C26 -173.6(2) . . . . ?
N4 C25 C26 C27 13.7(5) . . . . ?
N5 C25 C26 C27 177.8(3) . . . . ?
N4 C25 C26 C35 -158.2(3) . . . . ?
N5 C25 C26 C35 5.8(3) . . . . ?
C35 C26 C27 C28 -0.7(4) . . . . ?
C25 C26 C27 C28 -171.7(3) . . . . ?
C26 C27 C28 C29 -179.4(3) . . . . ?
C26 C27 C28 C33 1.3(4) . . . . ?
C27 C28 C29 C30 178.4(3) . . . . ?
C33 C28 C29 C30 -2.2(5) . . . . ?
C28 C29 C30 C31 1.9(5) . . . . ?
C29 C30 C31 C32 0.3(5) . . . . ?
C30 C31 C32 C33 -2.2(5) . . . . ?
C31 C32 C33 C34 -177.8(3) . . . . ?
C31 C32 C33 C28 1.8(5) . . . . ?
C27 C28 C33 C34 -0.7(4) . . . . ?
C29 C28 C33 C34 180.0(3) . . . . ?
C27 C28 C33 C32 179.7(3) . . . . ?
C29 C28 C33 C32 0.3(4) . . . . ?
C32 C33 C34 C35 179.0(3) . . . . ?
C28 C33 C34 C35 -0.6(4) . . . . ?
C33 C34 C35 C26 1.2(4) . . . . ?
C33 C34 C35 C36 171.8(3) . . . . ?
C27 C26 C35 C34 -0.6(4) . . . . ?
C25 C26 C35 C34 172.5(3) . . . . ?
C27 C26 C35 C36 -173.2(3) . . . . ?
C25 C26 C35 C36 -0.1(3) . . . . ?
C1 N6 C36 N5 11.9(4) . . . . ?
C1 N6 C36 C35 -150.9(3) . . . . ?
C25 N5 C36 N6 -156.2(3) . . . . ?
B1 N5 C36 N6 7.5(4) . . . . ?
C25 N5 C36 C35 10.0(3) . . . . ?
B1 N5 C36 C35 173.7(2) . . . . ?
C34 C35 C36 N6 -12.3(5) . . . . ?
C26 C35 C36 N6 159.3(3) . . . . ?
C34 C35 C36 N5 -177.2(3) . . . . ?
C26 C35 C36 N5 -5.6(3) . . . . ?
B1 O1 C37 C38 75.6(4) . . . . ?
B1 O1 C37 C42 -108.0(3) . . . . ?
O1 C37 C38 F1 -0.6(5) . . . . ?
C42 C37 C38 F1 -177.3(3) . . . . ?
O1 C37 C38 C39 177.8(3) . . . . ?
C42 C37 C38 C39 1.1(5) . . . . ?
F1 C38 C39 F2 -2.0(5) . . . . ?
C37 C38 C39 F2 179.7(3) . . . . ?
F1 C38 C39 C40 177.0(3) . . . . ?
C37 C38 C39 C40 -1.4(6) . . . . ?
F2 C39 C40 F3 -1.0(6) . . . . ?
C38 C39 C40 F3 -180.0(3) . . . . ?
F2 C39 C40 C41 179.2(3) . . . . ?
C38 C39 C40 C41 0.2(6) . . . . ?
F3 C40 C41 F4 1.8(5) . . . . ?
C39 C40 C41 F4 -178.4(3) . . . . ?
F3 C40 C41 C42 -178.7(3) . . . . ?
C39 C40 C41 C42 1.2(6) . . . . ?
F4 C41 C42 F5 -0.8(5) . . . . ?
C40 C41 C42 F5 179.6(3) . . . . ?
F4 C41 C42 C37 178.1(3) . . . . ?
C40 C41 C42 C37 -1.4(5) . . . . ?
O1 C37 C42 F5 2.5(4) . . . . ?
C38 C37 C42 F5 179.2(3) . . . . ?
O1 C37 C42 C41 -176.4(3) . . . . ?
C38 C37 C42 C41 0.3(5) . . . . ?
C37 O1 B1 N1 160.7(2) . . . . ?
C37 O1 B1 N3 -80.8(3) . . . . ?
C37 O1 B1 N5 41.9(3) . . . . ?
C12 N1 B1 O1 97.9(3) . . . . ?
C1 N1 B1 O1 -93.7(3) . . . . ?
C12 N1 B1 N3 -27.9(3) . . . . ?
C1 N1 B1 N3 140.5(2) . . . . ?
C12 N1 B1 N5 -137.3(2) . . . . ?
C1 N1 B1 N5 31.1(3) . . . . ?
C13 N3 B1 O1 -93.4(3) . . . . ?
C24 N3 B1 O1 98.6(3) . . . . ?
C13 N3 B1 N1 28.6(4) . . . . ?
C24 N3 B1 N1 -139.3(3) . . . . ?
C13 N3 B1 N5 138.4(3) . . . . ?
C24 N3 B1 N5 -29.6(3) . . . . ?
C36 N5 B1 O1 95.1(3) . . . . ?
C25 N5 B1 O1 -102.7(3) . . . . ?
C36 N5 B1 N1 -26.7(3) . . . . ?
C25 N5 B1 N1 135.4(2) . . . . ?
C36 N5 B1 N3 -135.9(2) . . . . ?
C25 N5 B1 N3 26.3(3) . . . . ?
